data_9017337
loop_
_publ_author_name
'Lee, S.'
'Xu, H.'

_publ_section_title
;
 Using powder XRD and pair distribution function to determine anisotropic
 atomic displacement parameters of orthorhombic tridymite and
 tetragonal cristobalite
;
_journal_name_full 'Acta Crystallographica, Section B'
_journal_paper_doi 10.1107/S2052520619000933
_journal_volume 75
_journal_year 2019
_chemical_compound_source 'rhyolitic rock, New Mexico, USA'
_chemical_formula_sum 'O2 Si'
_chemical_name_mineral Tridymite
_space_group_IT_number 20
_space_group_name_Hall 'C 2c 2'
_space_group_name_H-M_alt 'C 2 2 21'
_symmetry_space_group_name_H-M 'C 2 2 21'
_cell_angle_alpha 90
_cell_angle_beta 90
_cell_angle_gamma 90
_cell_length_a 8.7549
_cell_length_b 5.0335
_cell_length_c 8.2118
_cell_formula_units_Z 8
_cell_volume 361.876
_database_code_amcsd 0020744
_exptl_crystal_density_diffrn 2.206
_cod_data_source_file inputs/fixed/downloads/11/11594.cif
_cod_data_source_block 11594
_cod_original_formula_sum 'Si O2'
_cod_database_code 9017337

loop_
_space_group_symop_operation_xyz
x,y,z
1/2+x,1/2+y,z
-x,y,1/2-z
1/2-x,1/2+y,1/2-z
x,-y,-z
1/2+x,1/2-y,-z
-x,-y,1/2+z
1/2-x,1/2-y,1/2+z

loop_
_atom_site_aniso_label
_atom_site_aniso_U_11
_atom_site_aniso_U_22
_atom_site_aniso_U_33
_atom_site_aniso_U_12
_atom_site_aniso_U_13
_atom_site_aniso_U_23
Si 0.03300 0.03100 0.02400 0.00300 0.00400 0.00700
O1 0.04900 0.04300 0.02500 0.00000 0.00000 0.00300
O2 0.02200 0.02600 0.03500 0.00000 0.00600 0.00000
O3 0.01900 0.01500 0.02200 0.00200 -0.00600 0.00100

loop_
_atom_site_label
_atom_site_fract_x
_atom_site_fract_y
_atom_site_fract_z
_atom_site_U_iso_or_equiv
Si 0.16720 0.54590 0.18770 0.02930
O1 0.33150 0.00000 0.50000 0.03900
O2 0.00000 0.55870 0.25000 0.02770
O3 0.25220 0.31390 0.27290 0.01870

loop_
_cod_related_entry_id
_cod_related_entry_database
_cod_related_entry_code
1 AMCSD 0020744
